data_7110473
loop_
_publ_author_name
'Burrell, Anthony K.'
'Campbell, Wayne M.'
'Jameson, Geoffrey B.'
'Officer, David L.'
'Boyd, Peter D. W.'
'Zhao, Zhongde'
'Cocks, Paul A.'
'Gordon, Keith C.'

_publ_section_title
;
 Bis(ferrocenyl)porphyrins. Compounds with strong long-range metal--metal
 coupling&#x2020;
;
_journal_issue 7
_journal_name_full 'Chemical Communications'
_journal_page_first 637
_journal_paper_doi 10.1039/a900691e
_journal_year 1999
_chemical_formula_sum 'C60 H68 Fe2 N4 Ni O0.25'
_chemical_formula_weight 1019.59
_chemical_name_systematic
;
 ?
;
_space_group_IT_number 88
_symmetry_cell_setting tetragonal
_symmetry_space_group_name_Hall '-I 4ad'
_symmetry_space_group_name_H-M 'I 41/a :2'
_atom_sites_solution_hydrogens geom
_atom_sites_solution_primary direct
_atom_sites_solution_secondary difmap
_audit_creation_method SHELXL-97
_cell_angle_alpha 90.00
_cell_angle_beta 90.00
_cell_angle_gamma 90.00
_cell_formula_units_Z 16
_cell_length_a 28.5339(2)
_cell_length_b 28.5339(2)
_cell_length_c 24.60670(10)
_cell_measurement_temperature 293(2)
_cell_volume 20034.4(2)
_computing_cell_refinement 'Siemens XSCANS'
_computing_data_collection 'Siemens XSCANS'
_computing_data_reduction 'Siemens SAINT'
_computing_structure_refinement 'SHELXL-97 (Sheldrick, 1997)'
_computing_structure_solution 'SHELXS-97 (Sheldrick, 1990)'
_diffrn_ambient_temperature 293(2)
_diffrn_measured_fraction_theta_full 0.000
_diffrn_measured_fraction_theta_max 0.953
_diffrn_measurement_device 'Siemens SMART'
_diffrn_radiation_monochromator graphite
_diffrn_radiation_source 'fine-focus sealed tube'
_diffrn_radiation_type MoK\a
_diffrn_radiation_wavelength 0.71073
_diffrn_reflns_av_R_equivalents 0.0000
_diffrn_reflns_av_sigmaI/netI 0.1012
_diffrn_reflns_limit_h_max 22
_diffrn_reflns_limit_h_min -21
_diffrn_reflns_limit_k_max 31
_diffrn_reflns_limit_k_min -27
_diffrn_reflns_limit_l_max 27
_diffrn_reflns_limit_l_min 0
_diffrn_reflns_number 6852
_diffrn_reflns_theta_full 0.50
_diffrn_reflns_theta_max 23.25
_diffrn_reflns_theta_min 8.18
_exptl_absorpt_coefficient_mu 0.988
_exptl_crystal_colour purple
_exptl_crystal_density_diffrn 1.352
_exptl_crystal_density_method 'not measured'
_exptl_crystal_description plate
_exptl_crystal_F_000 8608
_exptl_crystal_size_max 0.97
_exptl_crystal_size_mid 0.28
_exptl_crystal_size_min 0.10
_refine_diff_density_max 0.358
_refine_diff_density_min -0.335
_refine_diff_density_rms 0.054
_refine_ls_extinction_method none
_refine_ls_goodness_of_fit_ref 1.071
_refine_ls_hydrogen_treatment mixed
_refine_ls_matrix_type full
_refine_ls_number_parameters 1193
_refine_ls_number_reflns 6852
_refine_ls_number_restraints 3511
_refine_ls_restrained_S_all 0.955
_refine_ls_R_factor_all 0.1354
_refine_ls_R_factor_gt 0.0809
_refine_ls_shift/su_max 0.090
_refine_ls_shift/su_mean 0.010
_refine_ls_structure_factor_coef Fsqd
_refine_ls_weighting_details 'calc w=1/[\s^2^(Fo^2^)+(0.1100P)^2^+38.0000P] where P=(Fo^2^+2Fc^2^)/3'
_refine_ls_weighting_scheme calc
_refine_ls_wR_factor_gt 0.2048
_refine_ls_wR_factor_ref 0.2328
_reflns_number_gt 4023
_reflns_number_total 6852
_reflns_threshold_expression >2sigma(I)
_cod_data_source_file 900691esup1.cif
_cod_data_source_block wax3
_cod_depositor_comments
;
The following automatic conversions were performed:

'_symmetry_cell_setting' value 'Tetragonal' changed to 'tetragonal'
according to /home/saulius/struct/CIF-dictionaries/cif_core.dic
dictionary named 'cif_core.dic' version 2.4.2 from 2011-04-26.

Automatic conversion script
Id: cif_fix_values 1891 2012-01-12 08:04:46Z andrius 
;
_cod_original_sg_symbol_H-M I4(1)/a
_cod_database_code 7110473

loop_
_symmetry_equiv_pos_as_xyz
'x, y, z'
'-x+1/2, -y, z+1/2'
'-y+3/4, x+1/4, z+1/4'
'y+3/4, -x+3/4, z+3/4'
'x+1/2, y+1/2, z+1/2'
'-x+1, -y+1/2, z+1'
'-y+5/4, x+3/4, z+3/4'
'y+5/4, -x+5/4, z+5/4'
'-x, -y, -z'
'x-1/2, y, -z-1/2'
'y-3/4, -x-1/4, -z-1/4'
'-y-3/4, x-3/4, -z-3/4'
'-x+1/2, -y+1/2, -z+1/2'
'x, y+1/2, -z'
'y-1/4, -x+1/4, -z+1/4'
'-y-1/4, x-1/4, -z-1/4'

loop_
_atom_site_label
_atom_site_type_symbol
_atom_site_fract_x
_atom_site_fract_y
_atom_site_fract_z
_atom_site_U_iso_or_equiv
_atom_site_adp_type
_atom_site_occupancy
_atom_site_symmetry_multiplicity
_atom_site_calc_flag
_atom_site_refinement_flags
_atom_site_disorder_assembly
_atom_site_disorder_group
Ni Ni 0.12079(8) 0.93476(9) 0.09839(9) 0.0495(5) Uani 0.698(5) 1 d PDU A 1
N1A N 0.0836(3) 0.9854(2) 0.0705(3) 0.0549(18) Uani 0.698(5) 1 d PDU A 1
C1A C 0.0480(3) 1.0107(3) 0.0968(4) 0.070(3) Uani 0.698(5) 1 d PDU A 1
C2A C 0.0277(3) 1.0429(3) 0.0597(5) 0.085(3) Uani 0.698(5) 1 d PDU A 1
C3A C 0.0507(4) 1.0372(3) 0.0106(4) 0.072(2) Uani 0.698(5) 1 d PDU A 1
C4A C 0.0854(3) 1.0004(3) 0.0173(4) 0.065(2) Uani 0.698(5) 1 d PDU A 1
C5A C 0.1182(3) 0.9857(3) -0.0206(4) 0.063(2) Uani 0.698(5) 1 d PDU A 1
H5AA H 0.1129 0.9921 -0.0571 0.076 Uiso 0.698(5) 1 calc PR A 1
C6A C -0.0122(4) 1.0771(4) 0.0702(6) 0.098(4) Uani 0.698(5) 1 d PDU A 1
H6AA H -0.0193 1.0776 0.1084 0.147 Uiso 0.698(5) 1 calc PR A 1
H6AB H -0.0395 1.0673 0.0504 0.147 Uiso 0.698(5) 1 calc PR A 1
H6AC H -0.0031 1.1079 0.0586 0.147 Uiso 0.698(5) 1 calc PR A 1
C7A C 0.0388(6) 1.0640(4) -0.0405(6) 0.113(4) Uani 0.698(5) 1 d PDU A 1
H7AA H 0.0060 1.0585 -0.0487 0.135 Uiso 0.698(5) 1 calc PR A 1
H7AB H 0.0570 1.0508 -0.0701 0.135 Uiso 0.698(5) 1 calc PR A 1
C8A C 0.0469(5) 1.1169(4) -0.0399(5) 0.107(3) Uani 0.698(5) 1 d PDU A 1
H8AA H 0.0358 1.1291 -0.0055 0.129 Uiso 0.698(5) 1 calc PR A 1
H8AB H 0.0804 1.1225 -0.0414 0.129 Uiso 0.698(5) 1 calc PR A 1
C9A C 0.0243(6) 1.1446(6) -0.0847(6) 0.120(4) Uani 0.698(5) 1 d PDU A 1
H9AA H -0.0094 1.1400 -0.0829 0.144 Uiso 0.698(5) 1 calc PR A 1
H9AB H 0.0350 1.1324 -0.1193 0.144 Uiso 0.698(5) 1 calc PR A 1
C10A C 0.0344(7) 1.1972(6) -0.0829(8) 0.152(6) Uani 0.698(5) 1 d PDU A 1
H10J H 0.0159 1.2129 -0.1100 0.228 Uiso 0.698(5) 1 calc PR A 1
H10K H 0.0670 1.2025 -0.0899 0.228 Uiso 0.698(5) 1 calc PR A 1
H10L H 0.0265 1.2092 -0.0476 0.228 Uiso 0.698(5) 1 calc PR A 1
N1B N 0.1677(3) 0.9414(2) 0.0430(3) 0.0540(17) Uani 0.698(5) 1 d PDU A 1
C1B C 0.1595(3) 0.9615(2) -0.0060(4) 0.0573(18) Uani 0.698(5) 1 d PDU A 1
C2B C 0.1999(3) 0.9572(2) -0.0412(3) 0.057(2) Uani 0.698(5) 1 d PDU A 1
C3B C 0.2335(3) 0.9356(3) -0.0104(3) 0.0573(19) Uani 0.698(5) 1 d PDU A 1
C4B C 0.2135(3) 0.9247(3) 0.0422(3) 0.0538(19) Uani 0.698(5) 1 d PDU A 1
C5B C 0.2333(3) 0.8992(3) 0.0855(3) 0.0599(19) Uani 0.698(5) 1 d PDU A 1
C6B C 0.2805(3) 0.9218(3) -0.0328(4) 0.077(3) Uani 0.698(5) 1 d PDU A 1
H6BA H 0.2851 0.9366 -0.0674 0.116 Uiso 0.698(5) 1 calc PR A 1
H6BB H 0.2817 0.8883 -0.0371 0.116 Uiso 0.698(5) 1 calc PR A 1
H6BC H 0.3047 0.9315 -0.0081 0.116 Uiso 0.698(5) 1 calc PR A 1
C7B C 0.2046(3) 0.9724(3) -0.0978(3) 0.080(3) Uani 0.698(5) 1 d PDU A 1
H7BA H 0.2373 0.9701 -0.1084 0.096 Uiso 0.698(5) 1 calc PR A 1
H7BB H 0.1955 1.0051 -0.1004 0.096 Uiso 0.698(5) 1 calc PR A 1
C8B C 0.1732(3) 0.9422(3) -0.1402(3) 0.095(4) Uani 0.698(5) 1 d PRDU A 1
H8BA H 0.1843 0.9101 -0.1392 0.114 Uiso 0.698(5) 1 d PR A 1
H8BB H 0.1412 0.9420 -0.1268 0.114 Uiso 0.698(5) 1 d PR A 1
C9B C 0.1722(3) 0.9586(3) -0.2013(3) 0.111(5) Uani 0.698(5) 1 d PRDU A 1
H9BA H 0.1576 0.9892 -0.2026 0.134 Uiso 0.698(5) 1 d PR A 1
H9BB H 0.2044 0.9625 -0.2132 0.134 Uiso 0.698(5) 1 d PR A 1
C10B C 0.1525(4) 0.9273(5) -0.2403(5) 0.115(4) Uani 0.698(5) 1 d PDU A 1
H10G H 0.1539 0.9413 -0.2758 0.172 Uiso 0.698(5) 1 calc PR A 1
H10H H 0.1205 0.9210 -0.2311 0.172 Uiso 0.698(5) 1 calc PR A 1
H10I H 0.1699 0.8985 -0.2404 0.172 Uiso 0.698(5) 1 calc PR A 1
N1C N 0.1576(2) 0.8833(2) 0.1261(2) 0.0563(15) Uani 0.698(5) 1 d PDU A 1
C1C C 0.2038(3) 0.8726(3) 0.1176(3) 0.0575(19) Uani 0.698(5) 1 d PDU A 1
C2C C 0.2157(3) 0.8300(3) 0.1460(3) 0.064(2) Uani 0.698(5) 1 d PDU A 1
C3C C 0.1769(3) 0.8149(3) 0.1708(3) 0.067(2) Uani 0.698(5) 1 d PDU A 1
C4C C 0.1402(3) 0.8481(3) 0.1585(3) 0.060(2) Uani 0.698(5) 1 d PDU A 1
C5C C 0.0947(3) 0.8477(3) 0.1780(3) 0.066(2) Uani 0.698(5) 1 d PDU A 1
H5CA H 0.0829 0.8195 0.1910 0.079 Uiso 0.698(5) 1 calc PR A 1
C6C C 0.2617(3) 0.8039(3) 0.1483(4) 0.086(3) Uani 0.698(5) 1 d PDU A 1
H6CA H 0.2582 0.7765 0.1705 0.128 Uiso 0.698(5) 1 calc PR A 1
H6CB H 0.2854 0.8239 0.1636 0.128 Uiso 0.698(5) 1 calc PR A 1
H6CC H 0.2708 0.7948 0.1123 0.128 Uiso 0.698(5) 1 calc PR A 1
C7C C 0.1705(3) 0.7725(2) 0.2060(3) 0.079(2) Uani 0.698(5) 1 d PDU A 1
H7CA H 0.1993 0.7669 0.2258 0.094 Uiso 0.698(5) 1 calc PR A 1
H7CB H 0.1461 0.7790 0.2324 0.094 Uiso 0.698(5) 1 calc PR A 1
C8C C 0.1579(3) 0.7297(2) 0.1759(3) 0.089(3) Uani 0.698(5) 1 d PRDU A 1
H8CA H 0.1833 0.7228 0.1509 0.107 Uiso 0.698(5) 1 d PR A 1
H8CB H 0.1305 0.7367 0.1540 0.107 Uiso 0.698(5) 1 d PR A 1
C9C C 0.1507(5) 0.6860(4) 0.2100(5) 0.106(3) Uani 0.698(5) 1 d PDU A 1
H9CA H 0.1800 0.6785 0.2280 0.128 Uiso 0.698(5) 1 calc PR A 1
H9CB H 0.1278 0.6929 0.2379 0.128 Uiso 0.698(5) 1 calc PR A 1
C10C C 0.1347(5) 0.6436(4) 0.1789(6) 0.117(4) Uani 0.698(5) 1 d PDU A 1
H10A H 0.1323 0.6174 0.2031 0.176 Uiso 0.698(5) 1 calc PR A 1
H10B H 0.1570 0.6366 0.1508 0.176 Uiso 0.698(5) 1 calc PR A 1
H10C H 0.1047 0.6498 0.1628 0.176 Uiso 0.698(5) 1 calc PR A 1
N1D N 0.0754(2) 0.9270(3) 0.1533(3) 0.0571(17) Uani 0.698(5) 1 d PDU A 1
C1D C 0.0661(3) 0.8858(3) 0.1795(3) 0.066(2) Uani 0.698(5) 1 d PDU A 1
C2D C 0.0244(3) 0.8882(4) 0.2123(3) 0.082(3) Uani 0.698(5) 1 d PDU A 1
C3D C 0.0091(4) 0.9340(4) 0.2067(4) 0.084(3) Uani 0.698(5) 1 d PDU A 1
C4D C 0.0409(3) 0.9581(3) 0.1696(4) 0.068(3) Uani 0.698(5) 1 d PDU A 1
C5D C 0.0349(3) 1.0042(3) 0.1502(4) 0.064(2) Uani 0.698(5) 1 d PDU A 1
C6D C -0.0347(4) 0.9548(6) 0.2310(6) 0.104(5) Uani 0.698(5) 1 d PDU A 1
H6DA H -0.0496 0.9321 0.2540 0.156 Uiso 0.698(5) 1 calc PR A 1
H6DB H -0.0558 0.9637 0.2024 0.156 Uiso 0.698(5) 1 calc PR A 1
H6DC H -0.0266 0.9820 0.2521 0.156 Uiso 0.698(5) 1 calc PR A 1
C7D C 0.0023(5) 0.8494(5) 0.2441(5) 0.121(4) Uani 0.698(5) 1 d PDU A 1
H7DA H -0.0312 0.8555 0.2431 0.145 Uiso 0.698(5) 1 calc PR A 1
H7DB H 0.0071 0.8212 0.2228 0.145 Uiso 0.698(5) 1 calc PR A 1
C8D C 0.0121(6) 0.8368(6) 0.2975(5) 0.126(4) Uani 0.698(5) 1 d PDU A 1
H8DA H 0.0456 0.8328 0.3017 0.151 Uiso 0.698(5) 1 calc PR A 1
H8DB H -0.0029 0.8071 0.3057 0.151 Uiso 0.698(5) 1 calc PR A 1
C9D C -0.0046(6) 0.8729(7) 0.3361(6) 0.128(4) Uani 0.698(5) 1 d PDU A 1
H9DA H -0.0381 0.8768 0.3308 0.154 Uiso 0.698(5) 1 calc PR A 1
H9DB H 0.0102 0.9024 0.3267 0.154 Uiso 0.698(5) 1 calc PR A 1
C10D C 0.0040(11) 0.8636(9) 0.3958(7) 0.154(8) Uani 0.698(5) 1 d PDU A 1
H10D H 0.0038 0.8928 0.4153 0.231 Uiso 0.698(5) 1 calc PR A 1
H10E H 0.0339 0.8487 0.4002 0.231 Uiso 0.698(5) 1 calc PR A 1
H10F H -0.0202 0.8436 0.4097 0.231 Uiso 0.698(5) 1 calc PR A 1
Ni Ni 0.1101(3) 0.9447(2) 0.0820(2) 0.0667(16) Uani 0.302(5) 1 d PDU A 2
N1A N 0.0787(6) 1.0000(5) 0.0607(8) 0.071(4) Uani 0.302(5) 1 d PDU A 2
C1A C 0.0454(6) 1.0251(6) 0.0884(8) 0.056(4) Uani 0.302(5) 1 d PDU A 2
C2A C 0.0227(7) 1.0544(6) 0.0494(9) 0.068(4) Uani 0.302(5) 1 d PDU A 2
C3A C 0.0399(7) 1.0491(7) -0.0013(9) 0.074(5) Uani 0.302(5) 1 d PDU A 2
C4A C 0.0748(7) 1.0144(7) 0.0081(8) 0.070(5) Uani 0.302(5) 1 d PDU A 2
C5A C 0.1020(7) 0.9992(6) -0.0337(9) 0.071(5) Uani 0.302(5) 1 d PDU A 2
H5AA H 0.0939 1.0057 -0.0695 0.086 Uiso 0.302(5) 1 calc PR A 2
C6A C -0.0153(8) 1.0891(8) 0.0498(13) 0.080(7) Uani 0.302(5) 1 d PDU A 2
H6AA H -0.0264 1.0933 0.0863 0.119 Uiso 0.302(5) 1 calc PR A 2
H6AB H -0.0405 1.0783 0.0272 0.119 Uiso 0.302(5) 1 calc PR A 2
H6AC H -0.0038 1.1184 0.0361 0.119 Uiso 0.302(5) 1 calc PR A 2
C7A C 0.0340(11) 1.0658(10) -0.0592(10) 0.106(6) Uani 0.302(5) 1 d PDU A 2
H7AA H 0.0055 1.0841 -0.0621 0.127 Uiso 0.302(5) 1 calc PR A 2
H7AB H 0.0313 1.0390 -0.0832 0.127 Uiso 0.302(5) 1 calc PR A 2
C8A C 0.0756(9) 1.0956(7) -0.0766(10) 0.100(5) Uani 0.302(5) 1 d PDU A 2
H8AC H 0.1046 1.0827 -0.0628 0.119 Uiso 0.302(5) 1 calc PR A 2
H8AD H 0.0774 1.0974 -0.1159 0.119 Uiso 0.302(5) 1 calc PR A 2
C9A C 0.0664(10) 1.1436(8) -0.0525(13) 0.113(7) Uani 0.302(5) 1 d PDU A 2
H9AC H 0.0660 1.1405 -0.0132 0.136 Uiso 0.302(5) 1 calc PR A 2
H9AD H 0.0926 1.1637 -0.0618 0.136 Uiso 0.302(5) 1 calc PR A 2
C10A C 0.0219(15) 1.1678(18) -0.070(2) 0.146(12) Uani 0.302(5) 1 d PDU A 2
H10M H 0.0181 1.1961 -0.0491 0.218 Uiso 0.302(5) 1 calc PR A 2
H10N H -0.0043 1.1474 -0.0633 0.218 Uiso 0.302(5) 1 calc PR A 2
H10O H 0.0236 1.1753 -0.1077 0.218 Uiso 0.302(5) 1 calc PR A 2
N1B N 0.1545(5) 0.9516(5) 0.0247(7) 0.065(4) Uani 0.302(5) 1 d PDU A 2
C1B C 0.1417(7) 0.9741(5) -0.0222(7) 0.0573(18) Uani 0.30 1 d PDU A 2
C2B C 0.1799(7) 0.9666(5) -0.0584(7) 0.072(4) Uani 0.302(5) 1 d PDU A 2
C3B C 0.2142(7) 0.9410(6) -0.0348(9) 0.074(5) Uani 0.302(5) 1 d PDU A 2
C4B C 0.1983(7) 0.9308(6) 0.0206(8) 0.069(4) Uani 0.302(5) 1 d PDU A 2
C5B C 0.2200(6) 0.9050(7) 0.0623(8) 0.078(4) Uani 0.302(5) 1 d PDU A 2
C6B C 0.2584(7) 0.9274(7) -0.0628(9) 0.077(3) Uani 0.30 1 d PDU A 2
H6BD H 0.2599 0.9426 -0.0976 0.116 Uiso 0.302(5) 1 calc PR A 2
H6BE H 0.2591 0.8941 -0.0677 0.116 Uiso 0.302(5) 1 calc PR A 2
H6BF H 0.2847 0.9369 -0.0411 0.116 Uiso 0.302(5) 1 calc PR A 2
C7B C 0.1850(8) 0.9823(7) -0.1142(7) 0.068(4) Uani 0.302(5) 1 d PDU A 2
H7BC H 0.2142 0.9990 -0.1198 0.082 Uiso 0.302(5) 1 calc PR A 2
H7BD H 0.1590 1.0019 -0.1255 0.082 Uiso 0.302(5) 1 calc PR A 2
C8B C 0.1847(11) 0.9341(8) -0.1438(7) 0.067(5) Uani 0.302(5) 1 d PDU A 2
H8BC H 0.2115 0.9151 -0.1339 0.080 Uiso 0.302(5) 1 calc PR A 2
H8BD H 0.1560 0.9168 -0.1370 0.080 Uiso 0.302(5) 1 calc PR A 2
C9B C 0.1875(8) 0.9509(8) -0.2011(8) 0.055(5) Uani 0.302(5) 1 d PDU A 2
H9BA H 0.1837 0.9242 -0.2251 0.066 Uiso 0.302(5) 1 calc PR A 2
H9BB H 0.2186 0.9636 -0.2073 0.066 Uiso 0.302(5) 1 calc PR A 2
C10B C 0.1511(9) 0.9883(10) -0.2164(10) 0.097(7) Uani 0.302(5) 1 d PDU A 2
H10P H 0.1309 0.9763 -0.2443 0.145 Uiso 0.302(5) 1 calc PR A 2
H10Q H 0.1669 1.0158 -0.2296 0.145 Uiso 0.302(5) 1 calc PR A 2
H10R H 0.1329 0.9963 -0.1850 0.145 Uiso 0.302(5) 1 calc PR A 2
N1C N 0.1441(5) 0.8893(5) 0.1064(5) 0.0563(15) Uani 0.30 1 d PDU A 2
C1C C 0.1899(6) 0.8773(6) 0.0938(6) 0.086(5) Uani 0.302(5) 1 d PDU A 2
C2C C 0.1983(8) 0.8319(7) 0.1192(8) 0.102(5) Uani 0.302(5) 1 d PDU A 2
C3C C 0.1570(8) 0.8186(7) 0.1460(8) 0.101(5) Uani 0.302(5) 1 d PDU A 2
C4C C 0.1223(7) 0.8553(6) 0.1380(7) 0.081(5) Uani 0.302(5) 1 d PDU A 2
C5C C 0.0759(7) 0.8556(7) 0.1580(8) 0.098(6) Uani 0.302(5) 1 d PDU A 2
H5CA H 0.0605 0.8275 0.1648 0.117 Uiso 0.302(5) 1 calc PR A 2
C6C C 0.2430(10) 0.8030(10) 0.1180(13) 0.119(9) Uani 0.302(5) 1 d PDU A 2
H6CD H 0.2389 0.7754 0.1399 0.178 Uiso 0.302(5) 1 calc PR A 2
H6CE H 0.2684 0.8213 0.1321 0.178 Uiso 0.302(5) 1 calc PR A 2
H6CF H 0.2498 0.7940 0.0812 0.178 Uiso 0.302(5) 1 calc PR A 2
C7C C 0.1469(12) 0.7745(7) 0.1782(10) 0.125(6) Uani 0.302(5) 1 d PDU A 2
H7CC H 0.1684 0.7728 0.2087 0.150 Uiso 0.302(5) 1 calc PR A 2
H7CD H 0.1153 0.7762 0.1927 0.150 Uiso 0.302(5) 1 calc PR A 2
C8C C 0.1517(12) 0.7316(9) 0.1449(17) 0.150(8) Uani 0.302(5) 1 d PDU A 2
H8CA H 0.1365 0.7368 0.1101 0.180 Uiso 0.302(5) 1 calc PR A 2
H8CB H 0.1353 0.7062 0.1629 0.180 Uiso 0.302(5) 1 calc PR A 2
C9C C 0.2017(13) 0.7169(13) 0.135(2) 0.179(10) Uani 0.302(5) 1 d PDU A 2
H9CA H 0.2227 0.7378 0.1541 0.215 Uiso 0.302(5) 1 calc PR A 2
H9CB H 0.2086 0.7190 0.0964 0.215 Uiso 0.302(5) 1 calc PR A 2
C10C C 0.2094(19) 0.6668(14) 0.154(2) 0.196(14) Uani 0.302(5) 1 d PDU A 2
H10A H 0.2320 0.6667 0.1832 0.293 Uiso 0.302(5) 1 calc PR A 2
H10B H 0.2206 0.6481 0.1247 0.293 Uiso 0.302(5) 1 calc PR A 2
H10C H 0.1803 0.6542 0.1674 0.293 Uiso 0.302(5) 1 calc PR A 2
N1D N 0.0664(6) 0.9368(6) 0.1401(6) 0.0571(17) Uani 0.30 1 d PDU A 2
C1D C 0.0537(6) 0.8972(7) 0.1672(7) 0.071(5) Uani 0.302(5) 1 d PDU A 2
C2D C 0.0155(7) 0.9054(8) 0.2061(7) 0.075(5) Uani 0.302(5) 1 d PDU A 2
C3D C 0.0055(7) 0.9530(7) 0.2022(8) 0.070(5) Uani 0.302(5) 1 d PDU A 2
C4D C 0.0367(6) 0.9731(7) 0.1609(8) 0.068(5) Uani 0.302(5) 1 d PDU A 2
C5D C 0.0388(8) 1.0190(6) 0.1426(8) 0.076(4) Uani 0.302(5) 1 d PDU A 2
C6D C -0.0322(8) 0.9757(10) 0.2348(12) 0.088(8) Uani 0.302(5) 1 d PDU A 2
H6DA H -0.0468 0.9527 0.2577 0.132 Uiso 0.302(5) 1 calc PR A 2
H6DB H -0.0552 0.9889 0.2108 0.132 Uiso 0.302(5) 1 calc PR A 2
H6DC H -0.0190 1.0000 0.2569 0.132 Uiso 0.302(5) 1 calc PR A 2
C7D C -0.0068(10) 0.8689(10) 0.2416(8) 0.097(6) Uani 0.302(5) 1 d PDU A 2
H7DA H -0.0405 0.8732 0.2414 0.116 Uiso 0.302(5) 1 calc PR A 2
H7DB H -0.0001 0.8380 0.2270 0.116 Uiso 0.302(5) 1 calc PR A 2
C8D C 0.0109(11) 0.8717(11) 0.2990(9) 0.098(6) Uani 0.302(5) 1 d PDU A 2
H8DC H 0.0062 0.9033 0.3123 0.117 Uiso 0.302(5) 1 calc PR A 2
H8DD H 0.0444 0.8657 0.2989 0.117 Uiso 0.302(5) 1 calc PR A 2
C9D C -0.0128(10) 0.8370(11) 0.3393(8) 0.096(6) Uani 0.302(5) 1 d PDU A 2
H9DC H -0.0464 0.8390 0.3346 0.115 Uiso 0.302(5) 1 calc PR A 2
H9DD H -0.0033 0.8054 0.3297 0.115 Uiso 0.302(5) 1 calc PR A 2
C10D C -0.002(2) 0.8446(16) 0.3978(10) 0.115(10) Uani 0.302(5) 1 d PDU A 2
H10D H -0.0088 0.8765 0.4074 0.172 Uiso 0.302(5) 1 calc PR A 2
H10E H 0.0307 0.8384 0.4042 0.172 Uiso 0.302(5) 1 calc PR A 2
H10F H -0.0207 0.8238 0.4195 0.172 Uiso 0.302(5) 1 calc PR A 2
Fe1 Fe 0.34183(5) 0.93932(5) 0.10142(5) 0.0715(7) Uani 0.753(5) 1 d PDU A 1
C111 C 0.2856(3) 0.8956(2) 0.1000(3) 0.0691(17) Uani 0.753(5) 1 d PDU A 1
C112 C 0.2994(3) 0.9054(3) 0.1534(3) 0.087(2) Uani 0.753(5) 1 d PDU A 1
H11C H 0.2797 0.9203 0.1811 0.104 Uiso 0.753(5) 1 calc PR A 1
C113 C 0.3466(3) 0.8908(3) 0.1610(4) 0.091(2) Uani 0.753(5) 1 d PDU A 1
H11A H 0.3652 0.8927 0.1944 0.109 Uiso 0.753(5) 1 calc PR A 1
C114 C 0.3604(3) 0.8720(3) 0.1107(4) 0.093(2) Uani 0.753(5) 1 d PDU A 1
H11B H 0.3918 0.8596 0.1029 0.112 Uiso 0.753(5) 1 calc PR A 1
C115 C 0.3242(3) 0.8745(3) 0.0727(4) 0.083(2) Uani 0.753(5) 1 d PDU A 1
H11D H 0.3251 0.8640 0.0348 0.100 Uiso 0.753(5) 1 calc PR A 1
C121 C 0.3397(3) 1.0101(3) 0.1179(4) 0.100(2) Uani 0.753(5) 1 d PDU A 1
H12E H 0.3187 1.0259 0.1436 0.120 Uiso 0.753(5) 1 calc PR A 1
C122 C 0.3847(3) 0.9922(3) 0.1293(4) 0.102(3) Uani 0.753(5) 1 d PDU A 1
H12C H 0.4008 0.9931 0.1645 0.122 Uiso 0.753(5) 1 calc PR A 1
C123 C 0.4027(3) 0.9735(3) 0.0808(4) 0.097(2) Uani 0.753(5) 1 d PDU A 1
H12D H 0.4334 0.9587 0.0767 0.116 Uiso 0.753(5) 1 calc PR A 1
C124 C 0.3699(3) 0.9794(3) 0.0394(4) 0.098(2) Uani 0.753(5) 1 d PDU A 1
H12A H 0.3736 0.9699 0.0013 0.117 Uiso 0.753(5) 1 calc PR A 1
C125 C 0.3310(3) 1.0020(3) 0.0622(4) 0.095(2) Uani 0.753(5) 1 d PDU A 1
H12B H 0.3024 1.0109 0.0426 0.114 Uiso 0.753(5) 1 calc PR A 1
Fe1 Fe 0.3213(2) 0.9145(2) 0.1144(2) 0.098(2) Uiso 0.247(5) 1 d PDU A 2
C111 C 0.2724(6) 0.9109(7) 0.0550(7) 0.087(4) Uani 0.247(5) 1 d PDU A 2
C112 C 0.3071(8) 0.8767(8) 0.0455(7) 0.098(5) Uani 0.247(5) 1 d PDU A 2
H112 H 0.3026 0.8427 0.0427 0.118 Uiso 0.247(5) 1 calc PR A 2
C113 C 0.3492(8) 0.9017(8) 0.0387(7) 0.102(5) Uani 0.247(5) 1 d PDU A 2
H113 H 0.3799 0.8874 0.0320 0.122 Uiso 0.247(5) 1 calc PR A 2
C114 C 0.3409(7) 0.9498(8) 0.0438(7) 0.095(5) Uani 0.247(5) 1 d PDU A 2
H114 H 0.3644 0.9748 0.0411 0.113 Uiso 0.247(5) 1 calc PR A 2
C115 C 0.2930(7) 0.9557(7) 0.0541(7) 0.084(4) Uani 0.247(5) 1 d PDU A 2
H115 H 0.2767 0.9856 0.0592 0.100 Uiso 0.247(5) 1 calc PR A 2
C122 C 0.3345(11) 0.8760(10) 0.1817(8) 0.131(6) Uani 0.247(5) 1 d PDU A 2
H122 H 0.3370 0.8418 0.1838 0.158 Uiso 0.247(5) 1 calc PR A 2
C123 C 0.3712(10) 0.9078(11) 0.1710(9) 0.128(6) Uani 0.247(5) 1 d PDU A 2
H123 H 0.4035 0.8985 0.1632 0.153 Uiso 0.247(5) 1 calc PR A 2
C124 C 0.3555(9) 0.9548(9) 0.1716(9) 0.118(6) Uani 0.247(5) 1 d PDU A 2
H124 H 0.3737 0.9836 0.1662 0.142 Uiso 0.247(5) 1 calc PR A 2
C125 C 0.3074(10) 0.9500(10) 0.1834(7) 0.114(6) Uani 0.247(5) 1 d PDU A 2
H125 H 0.2856 0.9764 0.1854 0.137 Uiso 0.247(5) 1 calc PR A 2
C121 C 0.2938(10) 0.9029(11) 0.1896(8) 0.127(6) Uani 0.247(5) 1 d PDU A 2
H121 H 0.2623 0.8912 0.1981 0.153 Uiso 0.247(5) 1 calc PR A 2
Fe2 Fe 0.03524(11) 1.10865(12) 0.20940(13) 0.0823(10) Uani 0.698(5) 1 d PDU A 1
C211 C 0.0179(3) 1.0396(3) 0.1922(4) 0.075(2) Uani 0.698(5) 1 d PDU A 1
C212 C 0.0415(4) 1.0431(3) 0.2421(4) 0.085(2) Uani 0.698(5) 1 d PDU A 1
H212 H 0.0713 1.0276 0.2508 0.102 Uiso 0.698(5) 1 calc PR A 1
C213 C 0.0164(4) 1.0725(4) 0.2777(4) 0.104(3) Uani 0.698(5) 1 d PDU A 1
H213 H 0.0251 1.0803 0.3152 0.125 Uiso 0.698(5) 1 calc PR A 1
C214 C -0.0238(4) 1.0879(4) 0.2502(4) 0.105(3) Uani 0.698(5) 1 d PDU A 1
H214 H -0.0481 1.1085 0.2648 0.126 Uiso 0.698(5) 1 calc PR A 1
C215 C -0.0231(3) 1.0680(4) 0.1976(4) 0.089(3) Uani 0.698(5) 1 d PDU A 1
H215 H -0.0468 1.0729 0.1694 0.107 Uiso 0.698(5) 1 calc PR A 1
C221 C 0.0369(4) 1.1663(4) 0.1608(5) 0.104(3) Uani 0.698(5) 1 d PDU A 1
H221 H 0.0124 1.1756 0.1350 0.125 Uiso 0.698(5) 1 calc PR A 1
C222 C 0.0391(4) 1.1797(4) 0.2159(5) 0.116(3) Uani 0.698(5) 1 d PDU A 1
H222 H 0.0169 1.2001 0.2350 0.139 Uiso 0.698(5) 1 calc PR A 1
C223 C 0.0793(4) 1.1589(4) 0.2381(5) 0.116(3) Uani 0.698(5) 1 d PDU A 1
H223 H 0.0899 1.1619 0.2758 0.139 Uiso 0.698(5) 1 calc PR A 1
C224 C 0.1016(4) 1.1329(4) 0.1975(5) 0.101(3) Uani 0.698(5) 1 d PDU A 1
H224 H 0.1305 1.1147 0.2019 0.121 Uiso 0.698(5) 1 calc PR A 1
C225 C 0.0755(4) 1.1373(4) 0.1491(4) 0.092(3) Uani 0.698(5) 1 d PDU A 1
H225 H 0.0830 1.1230 0.1139 0.110 Uiso 0.698(5) 1 calc PR A 1
Fe2 Fe 0.0361(3) 1.1199(3) 0.1881(3) 0.081(2) Uani 0.302(5) 1 d PDU A 2
C211 C 0.0139(8) 1.0525(6) 0.1782(9) 0.076(4) Uani 0.302(5) 1 d PDU A 2
C212 C 0.0370(8) 1.0580(6) 0.2284(9) 0.078(4) Uani 0.302(5) 1 d PDU A 2
H212 H 0.0651 1.0410 0.2402 0.094 Uiso 0.302(5) 1 calc PR A 2
C213 C 0.0123(7) 1.0916(7) 0.2590(8) 0.083(4) Uani 0.302(5) 1 d PDU A 2
H213 H 0.0200 1.1022 0.2958 0.100 Uiso 0.302(5) 1 calc PR A 2
C214 C -0.0261(6) 1.1065(8) 0.2274(9) 0.087(4) Uani 0.302(5) 1 d PDU A 2
H214 H -0.0493 1.1300 0.2382 0.104 Uiso 0.302(5) 1 calc PR A 2
C215 C -0.0252(6) 1.0825(7) 0.1776(9) 0.081(4) Uani 0.302(5) 1 d PDU A 2
H215 H -0.0477 1.0862 0.1477 0.098 Uiso 0.302(5) 1 calc PR A 2
C221 C 0.0429(9) 1.1729(7) 0.1340(8) 0.087(4) Uani 0.302(5) 1 d PDU A 2
H221 H 0.0201 1.1803 0.1054 0.104 Uiso 0.302(5) 1 calc PR A 2
C222 C 0.0417(9) 1.1914(6) 0.1871(9) 0.090(5) Uani 0.302(5) 1 d PDU A 2
H222 H 0.0191 1.2140 0.2016 0.109 Uiso 0.302(5) 1 calc PR A 2
C223 C 0.0800(8) 1.1716(8) 0.2146(10) 0.095(5) Uani 0.302(5) 1 d PDU A 2
H223 H 0.0888 1.1776 0.2525 0.115 Uiso 0.302(5) 1 calc PR A 2
C224 C 0.1037(7) 1.1417(9) 0.1783(11) 0.093(5) Uani 0.302(5) 1 d PDU A 2
H224 H 0.1316 1.1231 0.1872 0.112 Uiso 0.302(5) 1 calc PR A 2
C225 C 0.0809(8) 1.1420(8) 0.1279(9) 0.086(5) Uani 0.302(5) 1 d PDU A 2
H225 H 0.0900 1.1249 0.0950 0.103 Uiso 0.302(5) 1 calc PR A 2
O1W O 0.0000 1.2500 -0.1583(17) 0.264(16) Uani 0.50 2 d SPU . .

loop_
_atom_site_aniso_label
_atom_site_aniso_U_11
_atom_site_aniso_U_22
_atom_site_aniso_U_33
_atom_site_aniso_U_23
_atom_site_aniso_U_13
_atom_site_aniso_U_12
Ni 0.0574(9) 0.0542(11) 0.0368(11) -0.0030(8) -0.0026(7) -0.0020(7)
N1A 0.073(4) 0.041(4) 0.051(4) -0.004(3) -0.002(3) -0.007(3)
C1A 0.074(6) 0.055(6) 0.080(5) -0.008(4) -0.003(4) 0.002(4)
C2A 0.084(6) 0.080(7) 0.091(6) -0.012(5) -0.025(5) 0.007(5)
C3A 0.062(5) 0.069(6) 0.085(5) 0.010(4) -0.040(4) -0.011(4)
C4A 0.080(5) 0.050(5) 0.065(5) -0.002(4) -0.018(4) -0.006(4)
C5A 0.058(5) 0.079(6) 0.053(4) 0.015(4) -0.023(4) -0.013(4)
C6A 0.106(8) 0.105(9) 0.082(8) 0.010(7) -0.035(6) 0.023(6)
C7A 0.126(8) 0.118(6) 0.095(7) 0.029(6) -0.050(7) -0.029(6)
C8A 0.129(8) 0.104(6) 0.089(7) 0.011(6) -0.007(6) -0.021(6)
C9A 0.126(9) 0.142(8) 0.091(8) 0.016(7) -0.010(7) -0.004(8)
C10A 0.155(12) 0.148(8) 0.152(11) 0.053(9) -0.014(10) 0.013(9)
N1B 0.069(4) 0.048(4) 0.045(4) -0.001(3) -0.002(3) -0.002(3)
C1B 0.064(4) 0.060(4) 0.048(4) -0.004(3) -0.002(3) -0.018(3)
C2B 0.070(5) 0.042(5) 0.059(4) 0.000(4) 0.002(4) -0.007(4)
C3B 0.065(4) 0.055(5) 0.051(4) -0.007(4) 0.005(4) -0.007(4)
C4B 0.063(4) 0.063(5) 0.036(4) -0.013(3) 0.001(3) -0.005(4)
C5B 0.074(4) 0.055(4) 0.051(5) -0.006(3) -0.003(3) 0.012(3)
C6B 0.082(5) 0.089(5) 0.062(5) 0.003(5) 0.017(4) 0.010(4)
C7B 0.089(7) 0.079(6) 0.072(5) 0.020(5) -0.004(4) -0.008(5)
C8B 0.092(9) 0.096(8) 0.099(5) -0.032(6) 0.044(6) -0.015(6)
C9B 0.087(11) 0.136(10) 0.111(6) -0.020(7) 0.023(7) 0.021(8)
C10B 0.092(7) 0.149(10) 0.104(7) -0.011(7) 0.021(6) 0.004(7)
N1C 0.066(4) 0.072(3) 0.031(4) -0.009(3) -0.013(3) 0.003(2)
C1C 0.062(4) 0.066(5) 0.044(4) -0.009(3) -0.007(4) 0.006(3)
C2C 0.067(4) 0.068(5) 0.056(5) -0.005(4) -0.003(4) 0.013(4)
C3C 0.070(4) 0.083(5) 0.047(4) 0.000(4) -0.005(4) 0.011(4)
C4C 0.065(4) 0.060(5) 0.056(5) -0.004(4) -0.002(4) 0.006(4)
C5C 0.066(5) 0.073(5) 0.058(5) 0.001(4) -0.002(4) 0.009(4)
C6C 0.071(5) 0.080(6) 0.106(8) 0.024(6) 0.001(6) 0.014(5)
C7C 0.077(6) 0.081(5) 0.079(6) 0.018(4) -0.014(5) 0.017(4)
C8C 0.104(7) 0.097(5) 0.066(6) 0.009(5) -0.017(5) 0.004(5)
C9C 0.118(8) 0.097(6) 0.104(7) 0.027(5) 0.001(7) -0.006(6)
C10C 0.113(8) 0.107(7) 0.132(9) 0.022(7) -0.006(7) -0.008(7)
N1D 0.060(4) 0.069(4) 0.042(4) 0.000(3) -0.005(3) 0.004(3)
C1D 0.067(5) 0.080(5) 0.050(5) 0.001(4) 0.005(4) 0.006(4)
C2D 0.077(6) 0.097(6) 0.072(6) 0.007(5) 0.014(5) 0.011(5)
C3D 0.072(6) 0.106(7) 0.074(6) 0.011(6) 0.023(5) 0.018(5)
C4D 0.066(5) 0.075(5) 0.063(5) -0.009(4) -0.004(4) 0.002(4)
C5D 0.051(5) 0.068(5) 0.072(4) -0.027(4) 0.003(4) -0.019(4)
C6D 0.069(6) 0.124(11) 0.119(9) -0.015(8) 0.018(6) 0.015(7)
C7D 0.124(9) 0.118(8) 0.121(6) 0.040(6) 0.063(7) 0.044(7)
C8D 0.129(9) 0.134(9) 0.114(6) 0.015(6) 0.019(7) 0.011(8)
C9D 0.121(9) 0.138(10) 0.126(7) -0.020(8) -0.004(8) -0.003(8)
C10D 0.163(14) 0.175(16) 0.124(7) 0.004(9) -0.004(10) -0.001(13)
Ni 0.097(4) 0.060(3) 0.043(3) -0.010(2) 0.014(2) -0.007(2)
N1A 0.082(9) 0.069(9) 0.062(7) -0.001(7) -0.007(7) -0.001(6)
C1A 0.057(8) 0.037(7) 0.073(6) -0.021(6) -0.007(7) -0.033(5)
C2A 0.081(10) 0.034(8) 0.090(8) -0.007(8) 0.000(8) -0.025(6)
C3A 0.070(10) 0.073(10) 0.079(7) 0.000(7) -0.020(7) -0.011(7)
C4A 0.075(10) 0.075(10) 0.061(7) -0.020(7) -0.014(7) -0.007(7)
C5A 0.100(9) 0.049(9) 0.066(8) -0.021(8) -0.004(7) 0.004(7)
C6A 0.088(12) 0.072(12) 0.079(15) -0.009(10) -0.033(10) -0.011(8)
C7A 0.111(11) 0.124(10) 0.082(8) 0.009(9) -0.055(9) -0.049(9)
C8A 0.119(11) 0.105(10) 0.074(10) 0.004(9) 0.003(10) -0.023(8)
C9A 0.131(12) 0.106(10) 0.101(13) -0.004(10) -0.009(11) -0.037(9)
C10A 0.148(16) 0.134(17) 0.15(2) -0.022(16) 0.008(15) 0.002(13)
N1B 0.088(8) 0.060(9) 0.047(7) -0.011(6) 0.011(6) 0.004(7)
C1B 0.064(4) 0.060(4) 0.048(4) -0.004(3) -0.002(3) -0.018(3)
C2B 0.082(8) 0.061(9) 0.072(7) -0.005(7) 0.021(7) -0.008(7)
C3B 0.079(9) 0.073(11) 0.070(8) -0.008(9) 0.020(7) -0.003(8)
C4B 0.083(7) 0.063(9) 0.060(8) -0.017(7) 0.013(6) 0.002(7)
C5B 0.081(7) 0.092(10) 0.061(9) -0.021(7) 0.007(7) 0.010(7)
C6B 0.082(5) 0.089(5) 0.062(5) 0.003(5) 0.017(4) 0.010(4)
C7B 0.057(10) 0.076(9) 0.072(7) -0.008(7) 0.023(7) -0.030(8)
C8B 0.060(10) 0.074(9) 0.067(7) 0.000(6) 0.033(8) 0.007(8)
C9B 0.020(8) 0.083(10) 0.063(7) 0.007(7) 0.002(7) 0.011(7)
C10B 0.080(13) 0.119(14) 0.092(13) 0.018(11) 0.003(11) 0.042(11)
N1C 0.066(4) 0.072(3) 0.031(4) -0.009(3) -0.013(3) 0.003(2)
C1C 0.093(8) 0.087(9) 0.078(10) -0.001(7) 0.005(8) 0.015(6)
C2C 0.107(9) 0.087(9) 0.112(12) 0.003(9) -0.004(9) 0.026(7)
C3C 0.113(9) 0.094(8) 0.096(11) 0.011(8) -0.006(9) 0.021(7)
C4C 0.093(8) 0.075(8) 0.076(11) -0.001(7) -0.002(8) 0.005(6)
C5C 0.109(9) 0.079(8) 0.105(13) 0.025(10) 0.022(10) 0.016(8)
C6C 0.127(12) 0.109(14) 0.121(16) -0.018(13) -0.005(13) 0.043(11)
C7C 0.142(12) 0.107(9) 0.126(12) 0.026(8) -0.008(10) 0.009(9)
C8C 0.166(13) 0.120(9) 0.166(16) 0.002(11) -0.014(13) -0.013(11)
C9C 0.187(14) 0.168(13) 0.183(17) -0.021(13) 0.012(14) 0.015(13)
C10C 0.20(2) 0.177(16) 0.21(2) -0.013(16) -0.008(17) 0.033(14)
N1D 0.060(4) 0.069(4) 0.042(4) 0.000(3) -0.005(3) 0.004(3)
C1D 0.078(9) 0.072(7) 0.062(9) -0.005(7) 0.001(7) -0.002(7)
C2D 0.064(10) 0.079(8) 0.083(9) 0.012(8) 0.006(7) -0.001(8)
C3D 0.070(10) 0.064(8) 0.075(10) -0.020(7) 0.020(7) -0.024(7)
C4D 0.077(10) 0.059(6) 0.067(9) -0.026(7) 0.022(7) -0.030(7)
C5D 0.082(10) 0.067(6) 0.079(7) -0.006(6) 0.003(8) -0.016(7)
C6D 0.082(12) 0.078(13) 0.104(14) -0.047(12) 0.040(10) -0.031(9)
C7D 0.088(12) 0.099(11) 0.104(9) 0.032(9) 0.020(8) 0.016(11)
C8D 0.108(12) 0.081(11) 0.104(8) 0.028(10) 0.007(9) 0.004(10)
C9D 0.094(12) 0.107(12) 0.086(8) 0.003(9) 0.039(9) 0.002(11)
C10D 0.120(17) 0.129(19) 0.095(9) 0.022(12) 0.002(12) 0.001(15)
Fe1 0.0666(9) 0.0729(11) 0.0749(9) -0.0117(7) -0.0003(7) 0.0127(7)
C111 0.079(3) 0.064(4) 0.064(4) 0.006(4) 0.009(3) 0.013(3)
C112 0.076(4) 0.112(6) 0.072(4) 0.013(4) -0.001(3) 0.004(4)
C113 0.075(5) 0.103(6) 0.095(5) 0.016(4) -0.002(4) 0.005(5)
C114 0.085(5) 0.078(4) 0.116(6) 0.004(5) 0.002(4) 0.020(4)
C115 0.079(5) 0.070(4) 0.102(5) -0.015(4) 0.006(4) 0.011(4)
C121 0.089(5) 0.079(4) 0.132(6) -0.030(5) -0.021(5) 0.007(4)
C122 0.086(5) 0.090(5) 0.130(6) -0.019(5) -0.017(5) 0.002(4)
C123 0.080(4) 0.091(6) 0.119(6) 0.008(5) 0.003(4) 0.001(3)
C124 0.094(6) 0.090(6) 0.109(5) 0.011(4) 0.003(4) -0.001(4)
C125 0.087(5) 0.077(4) 0.121(6) 0.005(4) -0.013(5) 0.008(4)
C111 0.088(6) 0.086(9) 0.086(8) -0.014(9) 0.018(7) 0.016(6)
C112 0.095(9) 0.095(8) 0.105(9) -0.007(9) 0.010(9) 0.026(7)
C113 0.087(8) 0.116(10) 0.103(8) -0.012(10) 0.006(9) 0.025(8)
C114 0.084(8) 0.112(9) 0.088(8) -0.014(9) 0.004(9) 0.008(7)
C115 0.084(8) 0.093(8) 0.073(8) -0.025(8) 0.013(8) 0.009(6)
C122 0.144(12) 0.140(9) 0.109(9) 0.010(9) 0.001(10) 0.030(8)
C123 0.130(9) 0.142(12) 0.111(10) -0.003(10) -0.012(9) 0.032(8)
C124 0.121(11) 0.142(10) 0.093(10) -0.002(10) -0.017(9) 0.028(9)
C125 0.124(11) 0.140(10) 0.079(7) 0.001(9) -0.007(9) 0.027(9)
C121 0.141(10) 0.144(12) 0.096(7) 0.011(10) 0.010(10) 0.026(9)
Fe2 0.0619(12) 0.105(2) 0.0794(19) -0.0450(15) -0.0148(12) 0.0273(12)
C211 0.055(5) 0.095(4) 0.075(5) -0.025(4) -0.008(4) 0.019(4)
C212 0.076(5) 0.113(5) 0.066(5) -0.033(4) -0.009(4) 0.026(4)
C213 0.102(6) 0.136(7) 0.076(5) -0.035(4) 0.008(4) 0.036(5)
C214 0.088(5) 0.128(8) 0.099(7) -0.029(5) 0.015(5) 0.036(4)
C215 0.061(4) 0.106(6) 0.099(6) -0.018(5) -0.008(4) 0.021(3)
C221 0.092(6) 0.101(6) 0.120(7) -0.025(5) -0.029(6) 0.014(5)
C222 0.113(7) 0.104(4) 0.130(8) -0.049(6) -0.016(6) 0.020(5)
C223 0.112(7) 0.124(7) 0.112(7) -0.052(6) -0.033(6) 0.004(4)
C224 0.076(4) 0.112(7) 0.116(8) -0.030(6) -0.030(4) 0.005(4)
C225 0.082(6) 0.098(6) 0.096(6) -0.028(5) -0.019(4) 0.001(4)
Fe2 0.074(3) 0.087(3) 0.082(4) -0.017(3) -0.006(3) -0.024(2)
C211 0.072(9) 0.078(5) 0.078(8) -0.016(7) -0.004(7) -0.011(5)
C212 0.064(8) 0.096(7) 0.075(8) -0.010(6) -0.003(7) 0.000(6)
C213 0.081(9) 0.090(9) 0.078(6) -0.014(5) -0.002(6) 0.000(7)
C214 0.072(6) 0.091(10) 0.097(10) -0.007(7) 0.004(6) 0.002(6)
C215 0.066(6) 0.084(10) 0.094(10) -0.007(8) -0.016(7) -0.012(5)
C221 0.092(9) 0.080(8) 0.089(8) -0.014(6) -0.003(8) -0.011(7)
C222 0.090(9) 0.084(5) 0.097(10) -0.021(7) 0.000(9) -0.013(6)
C223 0.089(9) 0.097(9) 0.100(9) -0.031(7) -0.018(7) -0.024(6)
C224 0.070(6) 0.099(10) 0.110(11) -0.018(8) -0.008(7) -0.018(5)
C225 0.081(9) 0.084(10) 0.093(8) -0.014(7) 0.003(7) -0.017(7)
O1W 0.29(2) 0.27(2) 0.23(2) 0.000 0.000 -0.027(17)

loop_
_atom_type_symbol
_atom_type_description
_atom_type_scat_dispersion_real
_atom_type_scat_dispersion_imag
_atom_type_scat_source
C C 0.0033 0.0016 'International Tables Vol C Tables 4.2.6.8 and 6.1.1.4'
H H 0.0000 0.0000 'International Tables Vol C Tables 4.2.6.8 and 6.1.1.4'
N N 0.0061 0.0033 'International Tables Vol C Tables 4.2.6.8 and 6.1.1.4'
Fe Fe 0.3463 0.8444 'International Tables Vol C Tables 4.2.6.8 and 6.1.1.4'
Ni Ni 0.3393 1.1124 'International Tables Vol C Tables 4.2.6.8 and 6.1.1.4'
O O 0.0106 0.0060 'International Tables Vol C Tables 4.2.6.8 and 6.1.1.4'

loop_
_geom_angle_atom_site_label_1
_geom_angle_atom_site_label_2
_geom_angle_atom_site_label_3
_geom_angle
N1D Ni N1B 178.7(3)
N1D Ni N1A 88.0(3)
N1B Ni N1A 93.3(3)
N1D Ni N1C 91.8(3)
N1B Ni N1C 86.9(3)
N1A Ni N1C 179.2(3)
C4A N1A C1A 107.7(7)
C4A N1A Ni 123.6(6)
C1A N1A Ni 128.5(6)
C5D C1A N1A 124.4(8)
C5D C1A C2A 126.2(9)
N1A C1A C2A 109.4(9)
C3A C2A C1A 106.9(9)
C3A C2A C6A 125.4(10)
C1A C2A C6A 127.7(10)
C2A C3A C4A 108.1(8)
C2A C3A C7A 124.1(11)
C4A C3A C7A 127.8(11)
N1A C4A C5A 124.7(8)
N1A C4A C3A 107.9(8)
C5A C4A C3A 127.1(9)
C4A C5A C1B 122.7(8)
C3A C7A C8A 117.3(9)
C9A C8A C7A 116.6(11)
C8A C9A C10A 114.5(12)
C1B N1B C4B 107.1(7)
C1B N1B Ni 123.6(6)
C4B N1B Ni 129.2(5)
N1B C1B C5A 125.3(8)
N1B C1B C2B 111.0(8)
C5A C1B C2B 123.6(9)
C3B C2B C1B 105.4(7)
C3B C2B C7B 126.6(8)
C1B C2B C7B 128.0(9)
C2B C3B C4B 108.4(7)
C2B C3B C6B 122.7(8)
C4B C3B C6B 128.6(8)
N1B C4B C5B 122.9(7)
N1B C4B C3B 108.1(7)
C5B C4B C3B 128.9(8)
C1C C5B C4B 118.0(7)
C1C C5B C111 115.0(6)
C4B C5B C111 126.9(7)
C2B C7B C8B 113.7(3)
C9B C8B C7B 117.7
C10B C9B C8B 117.6(6)
C1C N1C C4C 105.8(6)
C1C N1C Ni 129.8(6)
C4C N1C Ni 124.4(5)
N1C C1C C5B 123.5(7)
N1C C1C C2C 110.0(7)
C5B C1C C2C 126.5(7)
C3C C2C C1C 107.3(7)
C3C C2C C6C 123.0(8)
C1C C2C C6C 129.7(8)
C2C C3C C4C 107.0(7)
C2C C3C C7C 128.8(7)
C4C C3C C7C 124.2(7)
N1C C4C C5C 123.0(8)
N1C C4C C3C 109.9(7)
C5C C4C C3C 126.9(8)
C1D C5C C4C 124.4(8)
C8C C7C C3C 114.1(4)
C7C C8C C9C 115.9(5)
C10C C9C C8C 114.8(10)
C1D N1D C4D 106.1(7)
C1D N1D Ni 124.9(6)
C4D N1D Ni 128.4(6)
C5C C1D N1D 124.0(8)
C5C C1D C2D 123.3(8)
N1D C1D C2D 112.6(8)
C3D C2D C1D 104.5(8)
C3D C2D C7D 128.1(9)
C1D C2D C7D 127.4(9)
C2D C3D C4D 108.2(8)
C2D C3D C6D 126.5(10)
C4D C3D C6D 125.2(11)
N1D C4D C5D 125.9(9)
N1D C4D C3D 108.6(8)
C5D C4D C3D 125.3(9)
C1A C5D C4D 114.6(8)
C1A C5D C211 129.9(8)
C4D C5D C211 115.4(8)
C8D C7D C2D 126.8(11)
C7D C8D C9D 111.2(13)
C8D C9D C10D 116.6(16)
N1A Ni N1D 89.9(8)
N1A Ni N1B 91.4(8)
N1D Ni N1B 178.8(8)
N1A Ni N1C 177.4(7)
N1D Ni N1C 89.9(7)
N1B Ni N1C 88.9(7)
C4A N1A C1A 105.0(16)
C4A N1A Ni 123.6(15)
C1A N1A Ni 128.8(14)
C5D C1A N1A 121.2(19)
C5D C1A C2A 132.1(19)
N1A C1A C2A 106.7(17)
C3A C2A C1A 113.0(19)
C3A C2A C6A 110(2)
C1A C2A C6A 137(2)
C2A C3A C4A 100.4(18)
C2A C3A C7A 143(2)
C4A C3A C7A 117(2)
C5A C4A N1A 125(2)
C5A C4A C3A 119.8(18)
N1A C4A C3A 114.9(18)
C4A C5A C1B 118.7(19)
C3A C7A C8A 111.0(15)
C9A C8A C7A 105(2)
C10A C9A C8A 117(2)
C1B N1B C4B 112.3(16)
C1B N1B Ni 119.6(12)
C4B N1B Ni 127.5(13)
C5A C1B N1B 129.8(17)
C5A C1B C2B 125.4(18)
N1B C1B C2B 104.7(18)
C3B C2B C1B 111.5(17)
C3B C2B C7B 119.9(19)
C1B C2B C7B 128.6(19)
C2B C3B C4B 106.3(16)
C2B C3B C6B 123.8(19)
C4B C3B C6B 130(2)
N1B C4B C5B 124.6(17)
N1B C4B C3B 105.2(16)
C5B C4B C3B 130.2(18)
C1C C5B C4B 115.4(14)
C1C C5B C111 137.1(18)
C4B C5B C111 106.9(15)
C2B C7B C8B 99.7(13)
C9B C8B C7B 99.1(15)
C8B C9B C10B 114.8(18)
C1C N1C C4C 112.1(15)
C1C N1C Ni 126.8(12)
C4C N1C Ni 121.0(12)
N1C C1C C5B 124.3(17)
N1C C1C C2C 106.0(16)
C5B C1C C2C 129.7(18)
C3C C2C C1C 107.7(17)
C3C C2C C6C 125(2)
C1C C2C C6C 128(2)
C2C C3C C4C 108.3(17)
C2C C3C C7C 129(2)
C4C C3C C7C 123(2)
N1C C4C C5C 127.7(17)
N1C C4C C3C 105.8(16)
C5C C4C C3C 126.5(17)
C1D C5C C4C 119.9(17)
C8C C7C C3C 112.3(19)
C7C C8C C9C 114(2)
C8C C9C C10C 110(2)
C1D N1D C4D 105.6(15)
C1D N1D Ni 129.7(13)
C4D N1D Ni 124.6(12)
C5C C1D N1D 121.2(18)
C5C C1D C2D 126.3(18)
N1D C1D C2D 112.5(15)
C3D C2D C1D 105.3(16)
C3D C2D C7D 129(2)
C1D C2D C7D 126(2)
C2D C3D C4D 107.7(16)
C2D C3D C6D 122.3(19)
C4D C3D C6D 130.0(19)
C5D C4D N1D 122.8(17)
C5D C4D C3D 128.3(17)
N1D C4D C3D 108.9(16)
C1A C5D C4D 116.5(14)
C1A C5D C211 124.5(19)
C4D C5D C211 113.3(16)
C8D C7D C2D 111.6(14)
C7D C8D C9D 114.9(19)
C10D C9D C8D 116(2)
C114 Fe1 C112 68.0(4)
C114 Fe1 C113 40.9(3)
C112 Fe1 C113 41.3(3)
C114 Fe1 C111 67.9(3)
C112 Fe1 C111 40.5(2)
C113 Fe1 C111 69.2(3)
C114 Fe1 C115 40.3(3)
C112 Fe1 C115 68.6(4)
C113 Fe1 C115 69.3(4)
C111 Fe1 C115 40.9(2)
C114 Fe1 C123 105.0(4)
C112 Fe1 C123 153.5(4)
C113 Fe1 C123 116.6(4)
C111 Fe1 C123 162.5(3)
C115 Fe1 C123 123.5(4)
C114 Fe1 C125 157.9(4)
C112 Fe1 C125 128.8(4)
C113 Fe1 C125 161.2(4)
C111 Fe1 C125 114.0(3)
C115 Fe1 C125 126.0(4)
C123 Fe1 C125 66.3(4)
C114 Fe1 C122 120.4(4)
C112 Fe1 C122 119.9(4)
C113 Fe1 C122 102.7(4)
C111 Fe1 C122 157.5(3)
C115 Fe1 C122 157.6(3)
C123 Fe1 C122 39.9(3)
C125 Fe1 C122 67.0(4)
C114 Fe1 C121 157.5(4)
C112 Fe1 C121 109.2(4)
C113 Fe1 C121 122.1(4)
C111 Fe1 C121 125.6(3)
C115 Fe1 C121 161.4(3)
C123 Fe1 C121 66.9(4)
C125 Fe1 C121 40.1(3)
C122 Fe1 C121 40.1(3)
C114 Fe1 C124 120.7(4)
C112 Fe1 C124 165.7(3)
C113 Fe1 C124 152.6(3)
C111 Fe1 C124 129.2(3)
C115 Fe1 C124 109.9(4)
C123 Fe1 C124 39.5(3)
C125 Fe1 C124 39.8(3)
C122 Fe1 C124 67.1(4)
C121 Fe1 C124 67.4(4)
C112 C111 C115 108.1(7)
C112 C111 C5B 118.5(6)
C115 C111 C5B 132.0(7)
C112 C111 Fe1 68.9(4)
C115 C111 Fe1 69.9(4)
C5B C111 Fe1 136.8(5)
C111 C112 C113 109.3(8)
C111 C112 Fe1 70.6(4)
C113 C112 Fe1 69.8(4)
C114 C113 C112 105.1(8)
C114 C113 Fe1 68.9(4)
C112 C113 Fe1 68.9(4)
C115 C114 C113 111.2(8)
C115 C114 Fe1 71.2(4)
C113 C114 Fe1 70.2(4)
C114 C115 C111 106.2(8)
C114 C115 Fe1 68.4(4)
C111 C115 Fe1 69.2(4)
C122 C121 C125 107.1(9)
C122 C121 Fe1 69.9(4)
C125 C121 Fe1 69.8(4)
C123 C122 C121 107.5(9)
C123 C122 Fe1 69.9(4)
C121 C122 Fe1 70.1(4)
C124 C123 C122 109.4(9)
C124 C123 Fe1 70.8(4)
C122 C123 Fe1 70.2(4)
C123 C124 C125 107.1(9)
C123 C124 Fe1 69.7(5)
C125 C124 Fe1 69.7(4)
C124 C125 C121 108.9(9)
C124 C125 Fe1 70.6(4)
C121 C125 Fe1 70.1(4)
C123 Fe1 C125 66.5(8)
C123 Fe1 C111 171.4(10)
C125 Fe1 C111 119.9(9)
C123 Fe1 C122 41.0(4)
C125 Fe1 C122 67.6(8)
C111 Fe1 C122 133.8(11)
C123 Fe1 C121 68.1(8)
C125 Fe1 C121 40.6(4)
C111 Fe1 C121 112.5(10)
C122 Fe1 C121 40.5(4)
C123 Fe1 C112 131.8(10)
C125 Fe1 C112 157.2(10)
C111 Fe1 C112 40.5(4)
C122 Fe1 C112 115.4(11)
C121 Fe1 C112 126.1(12)
C123 Fe1 C113 109.8(11)
C125 Fe1 C113 158.0(11)
C111 Fe1 C113 66.7(7)
C122 Fe1 C113 124.9(11)
C121 Fe1 C113 160.4(11)
C112 Fe1 C113 40.0(4)
C123 Fe1 C115 146.6(11)
C125 Fe1 C115 104.1(10)
C111 Fe1 C115 40.4(4)
C122 Fe1 C115 166.8(11)
C121 Fe1 C115 126.6(10)
C112 Fe1 C115 68.1(7)
C113 Fe1 C115 66.5(7)
C123 Fe1 C124 40.6(4)
C125 Fe1 C124 40.4(4)
C111 Fe1 C124 148.0(10)
C122 Fe1 C124 69.9(8)
C121 Fe1 C124 69.7(8)
C112 Fe1 C124 162.0(11)
C113 Fe1 C124 122.2(11)
C115 Fe1 C124 111.0(10)
C123 Fe1 C114 115.7(12)
C125 Fe1 C114 120.8(11)
C111 Fe1 C114 67.0(7)
C122 Fe1 C114 153.4(11)
C121 Fe1 C114 159.9(11)
C112 Fe1 C114 67.6(7)
C113 Fe1 C114 39.5(4)
C115 Fe1 C114 39.5(4)
C124 Fe1 C114 99.8(11)
C115 C111 C112 109.5(16)
C115 C111 C5B 120.9(17)
C112 C111 C5B 129.6(19)
C115 C111 Fe1 71.2(8)
C112 C111 Fe1 70.8(8)
C5B C111 Fe1 126.9(13)
C113 C112 C111 105.6(17)
C113 C112 Fe1 70.3(8)
C111 C112 Fe1 68.7(8)
C114 C113 C112 110.1(18)
C114 C113 Fe1 71.3(8)
C112 C113 Fe1 69.6(8)
C113 C114 C115 107.3(17)
C113 C114 Fe1 69.2(8)
C115 C114 Fe1 69.2(8)
C114 C115 C111 107.5(16)
C114 C115 Fe1 71.3(8)
C111 C115 Fe1 68.4(8)
C121 C122 C123 107(2)
C121 C122 Fe1 70.3(9)
C123 C122 Fe1 68.6(10)
C122 C123 C124 112(2)
C122 C123 Fe1 70.3(10)
C124 C123 Fe1 72.1(9)
C125 C124 C123 103(2)
C125 C124 Fe1 68.0(9)
C123 C124 Fe1 67.3(9)
C121 C125 C124 113(2)
C121 C125 Fe1 70.5(9)
C124 C125 Fe1 71.6(9)
C122 C121 C125 106(2)
C122 C121 Fe1 69.2(9)
C125 C121 Fe1 68.9(9)
C223 Fe2 C221 67.6(4)
C223 Fe2 C222 40.3(3)
C221 Fe2 C222 40.5(3)
C223 Fe2 C224 40.2(3)
C221 Fe2 C224 67.6(4)
C222 Fe2 C224 67.9(4)
C223 Fe2 C213 103.5(5)
C221 Fe2 C213 153.8(4)
C222 Fe2 C213 116.9(5)
C224 Fe2 C213 122.3(5)
C223 Fe2 C212 117.0(5)
C221 Fe2 C212 165.8(4)
C222 Fe2 C212 151.1(4)
C224 Fe2 C212 106.6(5)
C213 Fe2 C212 40.3(3)
C223 Fe2 C214 122.9(5)
C221 Fe2 C214 122.7(5)
C222 Fe2 C214 107.1(5)
C224 Fe2 C214 158.9(5)
C213 Fe2 C214 40.0(3)
C212 Fe2 C214 67.3(4)
C223 Fe2 C225 67.8(4)
C221 Fe2 C225 40.4(3)
C222 Fe2 C225 68.2(4)
C224 Fe2 C225 40.3(3)
C213 Fe2 C225 161.0(4)
C212 Fe2 C225 127.0(4)
C214 Fe2 C225 158.8(4)
C223 Fe2 C215 161.9(5)
C221 Fe2 C215 113.2(4)
C222 Fe2 C215 128.2(5)
C224 Fe2 C215 157.9(4)
C213 Fe2 C215 67.5(4)
C212 Fe2 C215 67.0(4)
C214 Fe2 C215 40.3(3)
C225 Fe2 C215 125.4(4)
C223 Fe2 C211 152.6(4)
C221 Fe2 C211 130.8(4)
C222 Fe2 C211 166.9(4)
C224 Fe2 C211 121.0(4)
C213 Fe2 C211 68.0(4)
C212 Fe2 C211 39.9(3)
C214 Fe2 C211 68.2(4)
C225 Fe2 C211 111.4(4)
C215 Fe2 C211 40.5(3)
C212 C211 C215 105.7(7)
C212 C211 C5D 119.0(7)
C215 C211 C5D 134.5(8)
C212 C211 Fe2 68.9(4)
C215 C211 Fe2 68.8(4)
C5D C211 Fe2 133.8(7)
C211 C212 C213 109.9(8)
C211 C212 Fe2 71.2(4)
C213 C212 Fe2 69.8(5)
C214 C213 C212 107.6(8)
C214 C213 Fe2 70.1(5)
C212 C213 Fe2 69.8(4)
C213 C214 C215 107.8(8)
C213 C214 Fe2 69.9(5)
C215 C214 Fe2 69.9(4)
C214 C215 C211 109.0(8)
C214 C215 Fe2 69.8(5)
C211 C215 Fe2 70.7(4)
C225 C221 C222 108.7(9)
C225 C221 Fe2 70.3(5)
C222 C221 Fe2 69.9(5)
C223 C222 C221 107.2(10)
C223 C222 Fe2 69.6(5)
C221 C222 Fe2 69.6(5)
C224 C223 C222 108.7(10)
C224 C223 Fe2 70.1(5)
C222 C223 Fe2 70.1(5)
C223 C224 C225 108.4(9)
C223 C224 Fe2 69.7(5)
C225 C224 Fe2 70.2(5)
C224 C225 C221 107.1(9)
C224 C225 Fe2 69.4(5)
C221 C225 Fe2 69.3(5)
C212 Fe2 C221 166.4(9)
C212 Fe2 C213 40.6(4)
C221 Fe2 C213 153.0(9)
C212 Fe2 C211 40.6(4)
C221 Fe2 C211 131.0(9)
C213 Fe2 C211 68.0(6)
C212 Fe2 C224 108.1(10)
C221 Fe2 C224 66.7(7)
C213 Fe2 C224 122.4(10)
C211 Fe2 C224 124.5(10)
C212 Fe2 C223 117.7(10)
C221 Fe2 C223 67.2(7)
C213 Fe2 C223 102.5(9)
C211 Fe2 C223 155.4(10)
C224 Fe2 C223 40.3(4)
C212 Fe2 C222 150.9(9)
C221 Fe2 C222 40.5(4)
C213 Fe2 C222 115.6(9)
C211 Fe2 C222 164.4(10)
C224 Fe2 C222 67.7(7)
C223 Fe2 C222 40.2(4)
C212 Fe2 C214 67.6(7)
C221 Fe2 C214 122.1(10)
C213 Fe2 C214 40.2(4)
C211 Fe2 C214 67.2(6)
C224 Fe2 C214 158.0(10)
C223 Fe2 C214 120.9(10)
C222 Fe2 C214 105.1(9)
C212 Fe2 C225 127.7(9)
C221 Fe2 C225 40.3(4)
C213 Fe2 C225 160.9(10)
C211 Fe2 C225 113.4(9)
C224 Fe2 C225 40.0(4)
C223 Fe2 C225 68.1(7)
C222 Fe2 C225 68.6(7)
C214 Fe2 C225 158.8(10)
C212 Fe2 C215 67.9(6)
C221 Fe2 C215 112.6(10)
C213 Fe2 C215 67.7(7)
C211 Fe2 C215 40.1(4)
C224 Fe2 C215 160.6(10)
C223 Fe2 C215 158.9(10)
C222 Fe2 C215 125.5(10)
C214 Fe2 C215 39.9(4)
C225 Fe2 C215 126.5(10)
C215 C211 C212 108.3(15)
C215 C211 C5D 140(2)
C212 C211 C5D 111.5(19)
C215 C211 Fe2 70.9(7)
C212 C211 Fe2 69.2(7)
C5D C211 Fe2 122.0(13)
C213 C212 C211 108.0(16)
C213 C212 Fe2 70.3(8)
C211 C212 Fe2 70.3(7)
C214 C213 C212 107.4(16)
C214 C213 Fe2 70.5(8)
C212 C213 Fe2 69.1(8)
C215 C214 C213 108.8(16)
C215 C214 Fe2 70.4(8)
C213 C214 Fe2 69.3(8)
C214 C215 C211 107.4(16)
C214 C215 Fe2 69.7(8)
C211 C215 Fe2 69.0(7)
C225 C221 C222 110.6(17)
C225 C221 Fe2 71.2(8)
C222 C221 Fe2 70.6(8)
C223 C222 C221 106.2(17)
C223 C222 Fe2 69.8(8)
C221 C222 Fe2 68.9(8)
C222 C223 C224 108.1(17)
C222 C223 Fe2 70.0(8)
C224 C223 Fe2 69.8(8)
C225 C224 C223 109.5(18)
C225 C224 Fe2 70.6(8)
C223 C224 Fe2 69.9(8)
C224 C225 C221 105.5(18)
C224 C225 Fe2 69.4(8)
C221 C225 Fe2 68.5(8)

loop_
_geom_bond_atom_site_label_1
_geom_bond_atom_site_label_2
_geom_bond_distance
Ni N1D 1.884(7)
Ni N1B 1.918(7)
Ni N1A 1.920(7)
Ni N1C 1.928(7)
N1A C4A 1.377(11)
N1A C1A 1.404(11)
C1A C5D 1.380(11)
C1A C2A 1.419(12)
C2A C3A 1.383(13)
C2A C6A 1.521(13)
C3A C4A 1.453(12)
C3A C7A 1.511(12)
C4A C5A 1.387(12)
C5A C1B 1.410(11)
C7A C8A 1.527(14)
C8A C9A 1.502(13)
C9A C10A 1.528(16)
N1B C1B 1.356(11)
N1B C4B 1.393(10)
C1B C2B 1.449(11)
C2B C3B 1.370(11)
C2B C7B 1.466(10)
C3B C4B 1.447(10)
C3B C6B 1.502(11)
C4B C5B 1.408(11)
C5B C1C 1.382(10)
C5B C111 1.537(11)
C7B C8B 1.6230
C8B C9B 1.5766
C9B C10B 1.426(12)
N1C C1C 1.370(10)
N1C C4C 1.374(10)
C1C C2C 1.444(10)
C2C C3C 1.336(11)
C2C C6C 1.510(11)
C3C C4C 1.445(11)
C3C C7C 1.498(10)
C4C C5C 1.385(11)
C5C C1D 1.359(11)
C7C C8C 1.4744
C8C C9C 1.516(11)
C9C C10C 1.502(14)
N1D C1D 1.367(10)
N1D C4D 1.386(11)
C1D C2D 1.439(11)
C2D C3D 1.385(13)
C2D C7D 1.497(13)
C3D C4D 1.460(12)
C3D C6D 1.509(12)
C4D C5D 1.407(12)
C5D C211 1.524(11)
C7D C8D 1.389(13)
C8D C9D 1.481(15)
C9D C10D 1.513(16)
Ni N1A 1.888(15)
Ni N1D 1.911(15)
Ni N1B 1.906(15)
Ni N1C 1.951(13)
N1A C4A 1.360(17)
N1A C1A 1.370(17)
C1A C5D 1.358(17)
C1A C2A 1.427(17)
C2A C3A 1.350(18)
C2A C6A 1.470(18)
C3A C4A 1.425(18)
C3A C7A 1.510(18)
C4A C5A 1.361(17)
C5A C1B 1.369(18)
C7A C8A 1.520(18)
C8A C9A 1.514(18)
C9A C10A 1.507(19)
N1B C1B 1.368(17)
N1B C4B 1.387(17)
C1B C2B 1.424(17)
C2B C3B 1.353(19)
C2B C7B 1.453(17)
C3B C4B 1.466(18)
C3B C6B 1.487(17)
C4B C5B 1.408(17)
C5B C1C 1.400(17)
C5B C111 1.515(19)
C7B C8B 1.555(17)
C8B C9B 1.490(17)
C9B C10B 1.537(17)
N1C C1C 1.386(17)
N1C C4C 1.389(16)
C1C C2C 1.460(18)
C2C C3C 1.402(19)
C2C C6C 1.519(18)
C3C C4C 1.455(18)
C3C C7C 1.514(18)
C4C C5C 1.413(17)
C5C C1D 1.363(17)
C7C C8C 1.482(18)
C8C C9C 1.506(19)
C9C C10C 1.521(19)
N1D C1D 1.362(17)
N1D C4D 1.431(17)
C1D C2D 1.469(17)
C2D C3D 1.393(19)
C2D C7D 1.501(17)
C3D C4D 1.467(17)
C3D C6D 1.490(18)
C4D C5D 1.387(17)
C5D C211 1.481(19)
C7D C8D 1.503(18)
C8D C9D 1.556(18)
C9D C10D 1.487(19)
Fe1 C114 2.005(8)
Fe1 C112 2.010(8)
Fe1 C113 2.021(8)
Fe1 C111 2.032(8)
Fe1 C115 2.042(8)
Fe1 C123 2.055(8)
Fe1 C125 2.057(8)
Fe1 C122 2.059(8)
Fe1 C121 2.062(8)
Fe1 C124 2.069(9)
C111 C112 1.399(8)
C111 C115 1.422(8)
C112 C113 1.423(8)
C113 C114 1.406(9)
C114 C115 1.395(8)
C121 C122 1.411(8)
C121 C125 1.412(9)
C122 C123 1.403(9)
C123 C124 1.392(9)
C124 C125 1.404(9)
Fe1 C123 2.001(18)
Fe1 C125 2.017(17)
Fe1 C111 2.022(15)
Fe1 C122 2.023(18)
Fe1 C121 2.038(17)
Fe1 C112 2.049(16)
Fe1 C113 2.058(16)
Fe1 C115 2.058(15)
Fe1 C124 2.064(17)
Fe1 C114 2.085(16)
C111 C115 1.409(10)
C111 C112 1.408(10)
C112 C113 1.406(10)
C113 C114 1.400(10)
C114 C115 1.402(10)
C122 C121 1.406(10)
C122 C123 1.411(10)
C123 C124 1.412(10)
C124 C125 1.410(10)
C125 C121 1.407(10)
Fe2 C223 2.032(10)
Fe2 C221 2.035(11)
Fe2 C222 2.038(10)
Fe2 C224 2.038(10)
Fe2 C213 2.045(10)
Fe2 C212 2.045(10)
Fe2 C214 2.047(10)
Fe2 C225 2.048(10)
Fe2 C215 2.049(9)
Fe2 C211 2.075(9)
C211 C212 1.406(8)
C211 C215 1.427(8)
C212 C213 1.409(8)
C213 C214 1.401(9)
C214 C215 1.413(9)
C221 C225 1.409(9)
C221 C222 1.410(9)
C222 C223 1.402(9)
C223 C224 1.397(9)
C224 C225 1.409(9)
Fe2 C212 2.024(15)
Fe2 C221 2.025(16)
Fe2 C213 2.039(15)
Fe2 C211 2.038(14)
Fe2 C224 2.043(16)
Fe2 C223 2.044(15)
Fe2 C222 2.046(15)
Fe2 C214 2.055(15)
Fe2 C225 2.059(16)
Fe2 C215 2.064(15)
C211 C215 1.407(10)
C211 C212 1.409(10)
C212 C213 1.408(10)
C213 C214 1.408(10)
C214 C215 1.404(10)
C221 C225 1.406(10)
C221 C222 1.409(10)
C222 C223 1.405(10)
C223 C224 1.409(10)
C224 C225 1.403(10)
